data_4313524
loop_
_publ_author_name
'Christophe Stroh'
'Elie Belorizky'
'Philippe Turek'
'H\'el\`ene Bolvin'
'Raymond Ziessel'

_publ_section_title
;
 Aminomethyl-bipyridine Bearing Two Flexible Nitronyl-nitroxide Arms: A
 New Podand for Complexation of Transition Metals in a Facial or
 Meridional Conformation
;
_journal_name_full 'Inorganic Chemistry'
_journal_page_first 2938
_journal_page_last 2949
_journal_paper_doi 10.1021/ic020484v
_journal_volume 42
_journal_year 2003
_chemical_formula_moiety 'C29 H40 Cl2 Cu N8 O12'
_chemical_formula_sum 'C29 H40 Cl2 Cu N8 O12'
_chemical_formula_weight 827.13
_chemical_name_systematic ' ?'
_space_group_IT_number 2
_symmetry_cell_setting triclinic
_symmetry_space_group_name_Hall '-P 1'
_symmetry_space_group_name_H-M 'P -1'
_cell_angle_alpha 90.539(9)
_cell_angle_beta 104.983(9)
_cell_angle_gamma 113.252(9)
_cell_formula_units_Z 2
_cell_length_a 11.8640(4)
_cell_length_b 13.2032(4)
_cell_length_c 13.2661(5)
_cell_measurement_reflns_used 15513
_cell_measurement_temperature 173
_cell_measurement_theta_max 28.3
_cell_measurement_theta_min 1.4
_cell_volume 1829.7(2)
_computing_publication_material CIFGEN_IN_OpenMoleN_(_1997)
_computing_structure_refinement LSFM_OpenMoleN_(_1997)
_computing_structure_solution Direct_methods_(SIR,_Burla_et_al.,_1989)
_diffrn_ambient_temperature 173
_diffrn_measurement_details
;
180 frames, 30 sec/frame, delta phi = 1.0 deg. Each frame measured 2 times.
Detector to crystal distance 25 mm.
;
_diffrn_measurement_device_type KappaCCD
_diffrn_measurement_method '\p scans'
_diffrn_radiation_monochromator graphite
_diffrn_radiation_type Mo-K\a
_diffrn_radiation_wavelength 0.71073
_diffrn_reflns_av_R_equivalents 0.040
_diffrn_reflns_av_sigmaI/netI 0.333
_diffrn_reflns_limit_h_max 15
_diffrn_reflns_limit_h_min 0
_diffrn_reflns_limit_k_max 15
_diffrn_reflns_limit_k_min -16
_diffrn_reflns_limit_l_max 16
_diffrn_reflns_limit_l_min -17
_diffrn_reflns_number 15513
_diffrn_reflns_theta_max 28.29
_diffrn_reflns_theta_min 2.5
_diffrn_source xray_tube
_diffrn_standards_decay_% 0
_exptl_absorpt_coefficient_mu 0.811
_exptl_absorpt_correction_type none
_exptl_crystal_colour 'dark blue'
_exptl_crystal_density_diffrn 1.50
_exptl_crystal_density_method none
_exptl_crystal_description prism
_exptl_crystal_F_000 858
_exptl_crystal_size_max 0.17
_exptl_crystal_size_mid 0.12
_exptl_crystal_size_min 0.10
_refine_diff_density_max 0.787
_refine_diff_density_min -0.124
_refine_ls_abs_structure_details ' ?'
_refine_ls_extinction_method none
_refine_ls_goodness_of_fit_all 1.864
_refine_ls_goodness_of_fit_ref 1.556
_refine_ls_hydrogen_treatment noref
_refine_ls_matrix_type full
_refine_ls_number_constraints 0
_refine_ls_number_parameters 478
_refine_ls_number_reflns 5601
_refine_ls_number_restraints 0
_refine_ls_R_factor_all 0.082
_refine_ls_R_factor_gt 0.051
_refine_ls_shift/esd_mean 0.001
_refine_ls_shift/su_max 0.012
_refine_ls_structure_factor_coef F
_refine_ls_weighting_scheme sigma
_refine_ls_wR_factor_all 0.094
_refine_ls_wR_factor_ref 0.078
_reflns_number_gt 5601
_reflns_number_total 7897
_reflns_threshold_expression >3.0\s(I)
_cod_data_source_file ic020484v_1.cif
_cod_data_source_block st164
_cod_original_cell_volume 1829.7(5)
_cod_database_code 4313524

loop_
_symmetry_equiv_pos_as_xyz
x,y,z
-x,-y,-z

loop_
_atom_site_aniso_label
_atom_site_aniso_U_11
_atom_site_aniso_U_22
_atom_site_aniso_U_33
_atom_site_aniso_U_12
_atom_site_aniso_U_13
_atom_site_aniso_U_23
_atom_site_aniso_type_symbol
CU 0.0352(2) 0.0231(1) 0.0222(2) 0.0119(1) 0.0068(1) 0.0033(1) Cu
N1 0.033(1) 0.030(1) 0.030(1) 0.0114(8) 0.011(1) 0.007(1) N
C1 0.045(2) 0.033(1) 0.040(2) 0.018(1) 0.014(1) 0.009(1) C
C2 0.057(2) 0.046(2) 0.051(2) 0.029(1) 0.017(2) 0.025(1) C
C3 0.056(2) 0.059(2) 0.045(2) 0.029(1) 0.011(2) 0.024(2) C
C4 0.042(2) 0.059(2) 0.031(2) 0.013(1) 0.007(1) 0.005(2) C
C5 0.035(1) 0.035(1) 0.028(1) 0.013(1) 0.013(1) 0.009(1) C
C6 0.035(1) 0.032(1) 0.026(1) 0.009(1) 0.012(1) 0.001(1) C
C7 0.042(2) 0.046(2) 0.033(2) 0.010(1) 0.011(1) -0.008(1) C
C8 0.048(2) 0.037(2) 0.052(2) 0.013(1) 0.014(1) -0.013(1) C
C9 0.044(2) 0.028(1) 0.054(2) 0.013(1) 0.018(1) -0.001(1) C
C10 0.033(1) 0.026(1) 0.040(2) 0.0108(9) 0.018(1) 0.007(1) C
N2 0.032(1) 0.027(1) 0.029(1) 0.0092(8) 0.0122(9) 0.005(1) N
C11 0.039(1) 0.024(1) 0.043(2) 0.0148(9) 0.017(1) 0.007(1) C
N3 0.029(1) 0.025(1) 0.030(1) 0.0088(8) 0.0121(9) 0.005(1) N
C12 0.034(1) 0.033(1) 0.029(1) 0.013(1) 0.013(1) 0.012(1) C
C13 0.035(1) 0.030(1) 0.029(1) 0.013(1) 0.013(1) 0.009(1) C
N4 0.033(1) 0.037(1) 0.041(1) 0.0131(9) 0.016(1) 0.014(1) N
C14 0.032(1) 0.031(1) 0.044(2) 0.007(1) 0.011(1) 0.006(1) C
C15 0.030(1) 0.030(1) 0.037(2) 0.010(1) 0.010(1) 0.005(1) C
N5 0.031(1) 0.028(1) 0.027(1) 0.0101(8) 0.0096(9) 0.005(1) N
O1 0.048(1) 0.041(1) 0.081(2) 0.0220(8) 0.021(1) 0.035(1) O
O2 0.039(1) 0.0251(9) 0.037(1) 0.0123(7) 0.0130(9) 0.0071(9) O
C16 0.044(2) 0.081(2) 0.061(2) 0.022(2) 0.029(2) 0.033(2) C
C17 0.072(3) 0.035(2) 0.070(3) 0.015(2) -0.001(2) 0.002(2) C
C18 0.039(2) 0.048(2) 0.075(2) 0.018(1) 0.026(2) 0.010(2) C
C19 0.046(2) 0.042(2) 0.037(2) 0.009(1) 0.005(2) -0.002(2) C
C20 0.030(1) 0.031(1) 0.037(2) 0.011(1) 0.010(1) 0.009(1) C
C21 0.029(1) 0.037(1) 0.029(1) 0.010(1) 0.010(1) 0.006(1) C
N6 0.030(1) 0.045(1) 0.036(1) 0.009(1) 0.002(1) 0.002(1) N
C22 0.040(2) 0.049(2) 0.043(2) 0.014(1) -0.000(2) -0.009(2) C
C23 0.030(1) 0.030(1) 0.046(2) 0.007(1) 0.008(1) -0.010(1) C
N7 0.029(1) 0.030(1) 0.026(1) 0.0084(8) 0.0086(9) 0.001(1) N
O3 0.039(1) 0.055(1) 0.061(2) 0.0187(9) -0.006(1) 0.012(1) O
O4 0.0335(9) 0.0317(9) 0.032(1) 0.0164(6) 0.0003(9) -0.0014(9) O
C24 0.082(3) 0.098(3) 0.040(2) 0.040(2) 0.006(2) -0.009(2) C
C25 0.045(2) 0.053(2) 0.087(3) 0.012(2) -0.018(2) -0.014(2) C
C26 0.042(2) 0.048(2) 0.057(2) 0.016(1) 0.010(2) -0.018(2) C
C27 0.043(2) 0.033(2) 0.062(2) 0.011(1) 0.019(2) 0.010(2) C
CL1 0.0380(3) 0.0311(3) 0.0322(4) 0.0118(2) 0.0129(3) 0.0066(3) Cl
O5 0.052(1) 0.034(1) 0.039(1) 0.0224(7) 0.012(1) 0.0080(9) O
O6 0.047(1) 0.036(1) 0.045(1) 0.0199(7) 0.0207(9) 0.0079(9) O
O7 0.054(1) 0.058(1) 0.029(1) 0.017(1) 0.001(1) 0.002(1) O
O8 0.048(1) 0.042(1) 0.060(1) 0.006(1) 0.028(1) 0.010(1) O
CL2 0.0906(6) 0.0555(5) 0.0445(5) 0.0351(4) 0.0161(5) 0.0078(4) Cl
O9 0.260(3) 0.145(2) 0.127(3) 0.161(2) 0.102(3) 0.074(2) O
O10 0.120(2) 0.144(3) 0.110(3) 0.083(2) 0.018(2) 0.007(3) O
O11 0.143(4) 0.057(2) 0.110(4) 0.006(3) -0.007(3) -0.019(3) O
O12 0.209(4) 0.110(3) 0.061(2) 0.001(3) 0.080(2) -0.016(2) O
O13 0.11(1) 0.10(1) 0.07(1) 0.053(7) 0.034(8) 0.023(9) O
N8 0.141(3) 0.108(3) 0.134(4) 0.046(2) 0.077(3) 0.005(3) N
C28 0.283(3) 0.094(2) 0.142(3) 0.134(2) 0.161(2) 0.079(2) C
C29 0.256(4) 0.096(3) 0.163(4) 0.077(3) 0.164(3) 0.030(3) C

loop_
_atom_site_label
_atom_site_fract_x
_atom_site_fract_y
_atom_site_fract_z
_atom_site_U_iso_or_equiv
_atom_site_occupancy
_atom_site_thermal_displace_type
_atom_site_calc_flag
_atom_site_calc_attached_atom
_atom_site_type_symbol
CU 0.51439(3) 0.21159(3) 0.25090(3) 0.0262(2) 1.000 Uani ? ? Cu
N1 0.5908(2) 0.1517(2) 0.3738(2) 0.031(1) 1.000 Uani ? ? N
C1 0.5911(3) 0.0491(3) 0.3757(3) 0.039(2) 1.000 Uani ? ? C
C2 0.6472(4) 0.0177(3) 0.4671(3) 0.051(2) 1.000 Uani ? ? C
C3 0.7014(4) 0.0888(3) 0.5576(3) 0.053(2) 1.000 Uani ? ? C
C4 0.7028(4) 0.1950(3) 0.5574(3) 0.043(2) 1.000 Uani ? ? C
C5 0.6470(3) 0.2246(3) 0.4633(2) 0.033(1) 1.000 Uani ? ? C
C6 0.6402(3) 0.3329(3) 0.4505(2) 0.031(1) 1.000 Uani ? ? C
C7 0.6874(3) 0.4225(3) 0.5265(3) 0.040(2) 1.000 Uani ? ? C
C8 0.6685(3) 0.5170(3) 0.4996(3) 0.045(2) 1.000 Uani ? ? C
C9 0.6017(3) 0.5203(3) 0.3975(3) 0.041(2) 1.000 Uani ? ? C
C10 0.5544(3) 0.4274(2) 0.3242(3) 0.033(1) 1.000 Uani ? ? C
N2 0.5764(2) 0.3380(2) 0.3515(2) 0.029(1) 1.000 Uani ? ? N
C11 0.4697(3) 0.4122(2) 0.2132(3) 0.034(1) 1.000 Uani ? ? C
N3 0.4544(2) 0.3102(2) 0.1494(2) 0.028(1) 1.000 Uani ? ? N
C12 0.5341(3) 0.3412(3) 0.0738(2) 0.032(1) 1.000 Uani ? ? C
C13 0.6711(3) 0.4090(2) 0.1274(2) 0.031(1) 1.000 Uani ? ? C
N4 0.7336(2) 0.5177(2) 0.1200(2) 0.037(1) 1.000 Uani ? ? N
C14 0.8759(3) 0.5571(3) 0.1626(3) 0.035(2) 1.000 Uani ? ? C
C15 0.8864(3) 0.4600(2) 0.2268(3) 0.032(1) 1.000 Uani ? ? C
N5 0.7518(2) 0.3719(2) 0.1852(2) 0.029(1) 1.000 Uani ? ? N
O1 0.6807(2) 0.5787(2) 0.0727(2) 0.054(1) 1.000 Uani ? ? O
O2 0.7186(2) 0.2722(2) 0.2120(2) 0.033(1) 1.000 Uani ? ? O
C16 0.9257(4) 0.5668(4) 0.0664(3) 0.060(2) 1.000 Uani ? ? C
C17 0.9314(5) 0.6697(3) 0.2263(4) 0.056(2) 1.000 Uani ? ? C
C18 0.9775(3) 0.4138(3) 0.2044(4) 0.052(2) 1.000 Uani ? ? C
C19 0.9109(4) 0.4834(3) 0.3446(3) 0.041(2) 1.000 Uani ? ? C
C20 0.3184(3) 0.2485(2) 0.0880(3) 0.032(1) 1.000 Uani ? ? C
C21 0.2885(3) 0.1335(3) 0.0417(3) 0.031(1) 1.000 Uani ? ? C
N6 0.1836(3) 0.0814(2) -0.0416(2) 0.037(1) 1.000 Uani ? ? N
C22 0.1752(4) -0.0309(3) -0.0789(3) 0.044(2) 1.000 Uani ? ? C
C23 0.2594(3) -0.0528(3) 0.0197(3) 0.035(2) 1.000 Uani ? ? C
N7 0.3425(2) 0.0653(2) 0.0722(2) 0.028(1) 1.000 Uani ? ? N
O3 0.1087(2) 0.1236(2) -0.0873(2) 0.051(1) 1.000 Uani ? ? O
O4 0.4467(2) 0.0839(2) 0.1484(2) 0.032(1) 1.000 Uani ? ? O
C24 0.2306(5) -0.0127(4) -0.1740(4) 0.068(3) 1.000 Uani ? ? C
C25 0.0348(4) -0.1139(4) -0.1120(4) 0.059(3) 1.000 Uani ? ? C
C26 0.3424(3) -0.1105(3) -0.0006(3) 0.049(2) 1.000 Uani ? ? C
C27 0.1894(3) -0.1099(3) 0.0977(3) 0.044(2) 1.000 Uani ? ? C
CL1 0.25270(7) 0.17613(6) 0.35278(6) 0.0337(3) 1.000 Uani ? ? Cl
O5 0.2239(2) 0.2622(2) 0.3015(2) 0.041(1) 1.000 Uani ? ? O
O6 0.3043(2) 0.1274(2) 0.2870(2) 0.042(1) 1.000 Uani ? ? O
O7 0.3458(3) 0.2222(2) 0.4533(2) 0.045(1) 1.000 Uani ? ? O
O8 0.1394(2) 0.0899(2) 0.3656(2) 0.049(1) 1.000 Uani ? ? O
CL2 0.6341(1) 0.32399(8) -0.19641(8) 0.0607(5) 1.000 Uani ? ? Cl
O9 0.6145(5) 0.4008(3) -0.2587(4) 0.168(3) 0.900 Uani ? ? O
O10 0.7578(4) 0.3354(4) -0.2116(4) 0.124(3) 1.000 Uani ? ? O
O11 0.5594(5) 0.2107(3) -0.2354(4) 0.096(3) 0.900 Uani ? ? O
O12 0.6646(5) 0.3488(4) -0.0893(3) 0.112(3) 1.000 Uani ? ? O
O13 0.498(2) 0.313(1) -0.188(1) 0.09(1) 0.200 Uani ? ? O
N8 -0.0008(5) 0.2558(4) -0.5276(5) 0.127(3) 1.000 Uani ? ? N
C28 0.0470(6) 0.2060(4) -0.4733(4) 0.156(3) 1.000 Uani ? ? C
C29 0.1013(7) 0.1484(5) -0.4097(5) 0.159(4) 1.000 Uani ? ? C
H1 0.5521 -0.0018 0.3131 0.0500 1.000 Uiso calc C1 H
H2 0.6479 -0.0540 0.4668 0.0633 1.000 Uiso calc C2 H
H3 0.7383 0.0664 0.6210 0.0681 1.000 Uiso calc C3 H
H4 0.7410 0.2459 0.6200 0.0615 1.000 Uiso calc C4 H
H5 0.7322 0.4197 0.5962 0.0561 1.000 Uiso calc C7 H
H6 0.7014 0.5799 0.5510 0.0611 1.000 Uiso calc C8 H
H7 0.5887 0.5849 0.3785 0.0547 1.000 Uiso calc C9 H
H8 0.5070 0.4755 0.1801 0.0436 1.000 Uiso calc C11 H
H9 0.3878 0.4051 0.2159 0.0436 1.000 Uiso calc C11 H
H10 0.5030 0.3825 0.0245 0.0409 1.000 Uiso calc C12 H
H11 0.5263 0.2751 0.0379 0.0409 1.000 Uiso calc C12 H
H12 1.0161 0.5916 0.0885 0.0783 1.000 Uiso calc C16 H
H13 0.8882 0.4963 0.0251 0.0783 1.000 Uiso calc C16 H
H14 0.9036 0.6185 0.0256 0.0783 1.000 Uiso calc C16 H
H15 1.0216 0.6945 0.2532 0.0855 1.000 Uiso calc C17 H
H16 0.9126 0.7210 0.1828 0.0855 1.000 Uiso calc C17 H
H17 0.8951 0.6646 0.2830 0.0855 1.000 Uiso calc C17 H
H18 1.0630 0.4682 0.2300 0.0675 1.000 Uiso calc C18 H
H19 0.9690 0.3493 0.2385 0.0675 1.000 Uiso calc C18 H
H20 0.9575 0.3950 0.1307 0.0675 1.000 Uiso calc C18 H
H21 0.9952 0.5388 0.3743 0.0597 1.000 Uiso calc C19 H
H22 0.8508 0.5089 0.3575 0.0597 1.000 Uiso calc C19 H
H23 0.9023 0.4173 0.3758 0.0597 1.000 Uiso calc C19 H
H24 0.2988 0.2891 0.0323 0.0427 1.000 Uiso calc C20 H
H25 0.2663 0.2430 0.1332 0.0427 1.000 Uiso calc C20 H
H26 0.2277 -0.0809 -0.2010 0.0969 1.000 Uiso calc C24 H
H27 0.1813 0.0129 -0.2273 0.0969 1.000 Uiso calc C24 H
H28 0.3168 0.0410 -0.1523 0.0969 1.000 Uiso calc C24 H
H29 0.0289 -0.1846 -0.1355 0.0932 1.000 Uiso calc C25 H
H30 0.0010 -0.1199 -0.0537 0.0932 1.000 Uiso calc C25 H
H31 -0.0125 -0.0890 -0.1675 0.0932 1.000 Uiso calc C25 H
H32 0.2890 -0.1843 -0.0335 0.0661 1.000 Uiso calc C26 H
H33 0.3910 -0.0707 -0.0453 0.0661 1.000 Uiso calc C26 H
H34 0.3987 -0.1122 0.0643 0.0661 1.000 Uiso calc C26 H
H35 0.1350 -0.1850 0.0696 0.0602 1.000 Uiso calc C27 H
H36 0.2497 -0.1077 0.1617 0.0602 1.000 Uiso calc C27 H
H37 0.1394 -0.0727 0.1109 0.0602 1.000 Uiso calc C27 H
H38 0.1551 0.1298 -0.4413 0.1936 1.000 Uiso calc C29 H
H39 0.1508 0.1927 -0.3439 0.1936 1.000 Uiso calc C29 H
H40 0.0363 0.0824 -0.3991 0.1936 1.000 Uiso calc C29 H

loop_
_atom_type_symbol
_atom_type_description
_atom_type_scat_dispersion_real
_atom_type_scat_dispersion_imag
_atom_type_scat_source
C ? 0.002 0.002 International_Tables_Vol_IV_Table_2.3.1
H ? 0.000 0.000 International_Tables_Vol_IV_Table_2.3.1
N ? 0.004 0.003 International_Tables_Vol_IV_Table_2.3.1
O ? 0.008 0.006 International_Tables_Vol_IV_Table_2.3.1
Cl ? 0.132 0.159 International_Tables_Vol_IV_Table_2.3.1
Cu ? 0.263 1.266 International_Tables_Vol_IV_Table_2.3.1

loop_
_geom_angle_atom_site_label_1
_geom_angle_atom_site_label_2
_geom_angle_atom_site_label_3
_geom_angle
_geom_angle_site_symmetry_1
_geom_angle_site_symmetry_2
_geom_angle_site_symmetry_3
_geom_angle_publ_flag
N1 CU N2 82.1(1) . . . ?
N1 CU O4 98.9(1) . . . ?
N2 CU O4 178.3(1) . . . ?
CU N1 C1 126.9(3) . . . ?
CU N1 C5 113.6(2) . . . ?
C1 N1 C5 119.5(3) . . . ?
N1 C1 C2 121.0(4) . . . ?
C1 C2 C3 120.2(4) . . . ?
C2 C3 C4 119.8(4) . . . ?
C3 C4 C5 118.5(4) . . . ?
N1 C5 C4 121.0(3) . . . ?
N1 C5 C6 114.1(3) . . . ?
C4 C5 C6 124.9(4) . . . ?
C5 C6 C7 127.5(4) . . . ?
C5 C6 N2 112.6(3) . . . ?
C7 C6 N2 119.9(3) . . . ?
C6 C7 C8 118.9(4) . . . ?
C7 C8 C9 120.3(4) . . . ?
C8 C9 C10 118.7(4) . . . ?
C9 C10 N2 119.9(4) . . . ?
C9 C10 C11 125.9(3) . . . ?
N2 C10 C11 114.1(3) . . . ?
CU N2 C6 117.6(2) . . . ?
CU N2 C10 120.1(3) . . . ?
C6 N2 C10 122.3(3) . . . ?
C10 C11 N3 111.7(3) . . . ?
C11 N3 C12 110.9(3) . . . ?
C11 N3 C20 109.7(3) . . . ?
C12 N3 C20 108.4(3) . . . ?
N3 C12 C13 112.4(3) . . . ?
C12 C13 N4 124.6(3) . . . ?
C12 C13 N5 125.6(3) . . . ?
N4 C13 N5 109.7(3) . . . ?
C13 N4 C14 112.1(3) . . . ?
C13 N4 O1 124.8(3) . . . ?
C14 N4 O1 122.8(3) . . . ?
N4 C14 C15 101.4(3) . . . ?
N4 C14 C16 105.5(3) . . . ?
N4 C14 C17 109.6(4) . . . ?
C15 C14 C16 114.4(3) . . . ?
C15 C14 C17 115.4(3) . . . ?
C16 C14 C17 109.7(4) . . . ?
C14 C15 N5 100.8(3) . . . ?
C14 C15 C18 115.1(3) . . . ?
C14 C15 C19 114.9(3) . . . ?
N5 C15 C18 108.2(3) . . . ?
N5 C15 C19 106.6(3) . . . ?
C18 C15 C19 110.4(3) . . . ?
C13 N5 C15 113.4(3) . . . ?
C13 N5 O2 124.2(3) . . . ?
C15 N5 O2 122.2(3) . . . ?
N3 C20 C21 113.2(3) . . . ?
C20 C21 N6 119.5(3) . . . ?
C20 C21 N7 131.0(3) . . . ?
N6 C21 N7 109.3(3) . . . ?
C21 N6 C22 110.8(3) . . . ?
C21 N6 O3 124.9(4) . . . ?
C22 N6 O3 124.1(3) . . . ?
N6 C22 C23 100.7(3) . . . ?
N6 C22 C24 105.6(4) . . . ?
N6 C22 C25 109.1(4) . . . ?
C23 C22 C24 114.5(4) . . . ?
C23 C22 C25 115.0(4) . . . ?
C24 C22 C25 110.8(4) . . . ?
C22 C23 N7 100.2(3) . . . ?
C22 C23 C26 115.4(4) . . . ?
C22 C23 C27 114.7(3) . . . ?
N7 C23 C26 110.5(3) . . . ?
N7 C23 C27 105.0(3) . . . ?
C26 C23 C27 110.1(4) . . . ?
C21 N7 C23 112.3(3) . . . ?
C21 N7 O4 128.5(3) . . . ?
C23 N7 O4 118.6(3) . . . ?
CU O4 N7 119.0(2) . . . ?
O5 CL1 O6 108.7(2) . . . ?
O5 CL1 O7 110.0(2) . . . ?
O5 CL1 O8 110.8(2) . . . ?
O6 CL1 O7 109.4(2) . . . ?
O6 CL1 O8 108.0(2) . . . ?
O7 CL1 O8 110.0(2) . . . ?
O9 CL2 O10 98.3(4) . . . ?
O9 CL2 O11 117.5(4) . . . ?
O9 CL2 O12 118.2(4) . . . ?
O9 CL2 O13 78.5(8) . . . ?
O10 CL2 O11 99.7(4) . . . ?
O10 CL2 O12 102.5(4) . . . ?
O10 CL2 O13 176.1(7) . . . ?
O11 CL2 O12 115.1(3) . . . ?
O11 CL2 O13 79.9(8) . . . ?
O12 CL2 O13 81.2(8) . . . ?
CL2 O9 O13 56.2(7) . . . ?
CL2 O11 O13 54.3(7) . . . ?
CL2 O12 O13 54.5(6) . . . ?
CL2 O13 O9 45.2(6) . . . ?
CL2 O13 O11 45.8(6) . . . ?
CL2 O13 O12 44.4(6) . . . ?
O9 O13 O11 76.8(8) . . . ?
O9 O13 O12 75.8(9) . . . ?
O11 O13 O12 74.6(8) . . . ?
N8 C28 C29 179.2(8) . . . ?

loop_
_geom_bond_atom_site_label_1
_geom_bond_atom_site_label_2
_geom_bond_distance
_geom_bond_site_symmetry_1
_geom_bond_site_symmetry_2
_geom_bond_publ_flag
CU N1 1.983(3) . . ?
CU N2 1.895(3) . . ?
CU O4 1.914(2) . . ?
N1 C1 1.357(4) . . ?
N1 C5 1.357(5) . . ?
C1 C2 1.376(5) . . ?
C2 C3 1.356(6) . . ?
C3 C4 1.396(7) . . ?
C4 C5 1.392(5) . . ?
C5 C6 1.471(5) . . ?
C6 C7 1.376(5) . . ?
C6 N2 1.353(5) . . ?
C7 C8 1.387(6) . . ?
C8 C9 1.392(6) . . ?
C9 C10 1.384(5) . . ?
C10 N2 1.340(4) . . ?
C10 C11 1.513(5) . . ?
C11 N3 1.507(4) . . ?
N3 C12 1.503(4) . . ?
N3 C20 1.484(4) . . ?
C12 C13 1.480(5) . . ?
C13 N4 1.349(4) . . ?
C13 N5 1.320(4) . . ?
N4 C14 1.500(5) . . ?
N4 O1 1.281(4) . . ?
C14 C15 1.573(5) . . ?
C14 C16 1.525(6) . . ?
C14 C17 1.508(6) . . ?
C15 N5 1.507(4) . . ?
C15 C18 1.521(5) . . ?
C15 C19 1.520(5) . . ?
N5 O2 1.298(3) . . ?
C20 C21 1.501(5) . . ?
C21 N6 1.358(5) . . ?
C21 N7 1.309(4) . . ?
N6 C22 1.515(5) . . ?
N6 O3 1.260(4) . . ?
C22 C23 1.534(6) . . ?
C22 C24 1.547(7) . . ?
C22 C25 1.529(6) . . ?
C23 N7 1.517(4) . . ?
C23 C26 1.533(5) . . ?
C23 C27 1.515(6) . . ?
N7 O4 1.311(4) . . ?
CL1 O5 1.439(3) . . ?
CL1 O6 1.458(3) . . ?
CL1 O7 1.436(3) . . ?
CL1 O8 1.430(3) . . ?
CL2 O9 1.367(5) . . ?
CL2 O10 1.482(5) . . ?
CL2 O11 1.412(4) . . ?
CL2 O12 1.375(4) . . ?
CL2 O13 1.60(2) . . ?
O9 O13 1.89(2) . . ?
O11 O13 1.94(2) . . ?
O12 O13 1.94(2) . . ?
N8 C28 1.17(1) . . ?
C28 C29 1.35(1) . . ?

loop_
_geom_contact_atom_site_label_1
_geom_contact_atom_site_label_2
_geom_contact_distance
_geom_contact_site_symmetry_1
_geom_contact_site_symmetry_2
_geom_contact_publ_flag
? ? ? ? ? ?
